data_1571584
loop_
_publ_author_name
'Zhang, Linghong'
'You, Mengdi'
'Ban, Xu'
'Zhao, Xiaowei'
'Yin, Yanli'
'Cao, Shanshan'
'Jiang, Zhiyong'

_publ_section_title
;
 Visible light-driven dearomative ring expansion of (aza)arenes to access
 dihydrofuran-based polycyclic compounds.
;
_journal_issue 23
_journal_name_full 'Chemical science'
_journal_page_first 8828
_journal_page_last 8834
_journal_paper_doi 10.1039/d4sc00748d
_journal_volume 15
_journal_year 2024
_chemical_formula_moiety 'C28 H31 F3 O'
_chemical_formula_sum 'C28 H31 F3 O'
_chemical_formula_weight 440.53
_space_group_crystal_system triclinic
_space_group_IT_number 2
_space_group_name_Hall '-P 1'
_space_group_name_H-M_alt 'P -1'
_atom_sites_solution_hydrogens geom
_atom_sites_solution_primary iterative
_audit_creation_date 2023-08-01
_audit_creation_method
;
Olex2 1.2
(compiled 2018.05.29 svn.r3508 for OlexSys, GUI svn.r5506)
;
_audit_update_record
;
2023-08-02 deposited with the CCDC.	2024-05-07 downloaded from the CCDC.
;
_cell_angle_alpha 90.074(4)
_cell_angle_beta 92.871(4)
_cell_angle_gamma 96.049(5)
_cell_formula_units_Z 2
_cell_length_a 9.1987(6)
_cell_length_b 11.0072(6)
_cell_length_c 12.2093(6)
_cell_measurement_reflns_used 3615
_cell_measurement_temperature 293(2)
_cell_measurement_theta_max 70.0840
_cell_measurement_theta_min 4.0220
_cell_volume 1227.76(12)
_computing_cell_refinement 'CrysAlisPro 1.171.42.81a (Rigaku OD, 2023)'
_computing_data_collection 'CrysAlisPro 1.171.42.81a (Rigaku OD, 2023)'
_computing_data_reduction 'CrysAlisPro 1.171.42.81a (Rigaku OD, 2023)'
_computing_molecular_graphics 'Olex2 (Dolomanov et al., 2009)'
_computing_publication_material 'Olex2 (Dolomanov et al., 2009)'
_computing_structure_refinement 'ShelXL (Sheldrick, 2015)'
_computing_structure_solution 'olex2.solve (Bourhis et al., 2015)'
_diffrn_ambient_temperature 293(2)
_diffrn_detector 'CCD plate'
_diffrn_detector_area_resol_mean 16.2312
_diffrn_detector_type Eos
_diffrn_measured_fraction_theta_full 0.998
_diffrn_measured_fraction_theta_max 0.998
_diffrn_measurement_details
;
List of Runs (angles in degrees, time in seconds):

  # Type    Start    End  Width  t~exp~   \w     \q     \k     \f   Frames
#--------------------------------------------------------------------------
  1  \w   -104.00 -11.00   1.00    1.00    --  -33.50 -37.00  90.00   93
  2  \w    -71.00  39.00   1.00    1.00    --  -33.50  19.00  30.00  110
  3  \w    -62.00  36.00   1.00    1.00    --  -33.50  77.00  60.00   98
  4  \w   -108.00 -35.00   1.00    1.00    --  -33.50 178.00 -30.00   73
  5  \w   -102.00 -15.00   1.00    1.00    --  -33.50 -57.00-150.00   87
  6  \w   -108.00 -35.00   1.00    1.00    --  -33.50 178.00-180.00   73
  7  \w      1.00  76.00   1.00    1.00    --   36.47 -99.00-180.00   75
  8  \w      1.00  76.00   1.00    1.00    --   36.47 -99.00 -30.00   75
  9  \w     38.00 128.00   1.00    5.00    --  108.00 -45.00  60.00   90
 10  \w     38.00 107.00   1.00    5.00    --  108.00 -94.00   0.00   69
 11  \w    101.00 177.00   1.00    5.00    --  108.00  77.00   0.00   76
 12  \w     71.00 107.00   1.00    5.00    --  108.00 -94.00  90.00   36
 13  \w     41.00 105.00   1.00    5.00    --  108.00 -94.00-150.00   64
 14  \w     63.00 126.00   1.00    5.00    --  108.00 -61.00 -30.00   63
 15  \w     42.00 128.00   1.00    5.00    --  108.00 -45.00-120.00   86
 16  \w    126.00 166.00   1.00    5.00    --  108.00 111.00  30.00   40
 17  \w     89.00 170.00   1.00    5.00    --  108.00  45.00  60.00   81
 18  \w    105.00 157.00   1.00    5.00    --  108.00  61.00-180.00   52
 19  \w     65.00  91.00   1.00    5.00    --  108.00 178.00-180.00   26
 20  \w     75.00 105.00   1.00    5.00    --  108.00 -94.00  30.00   30
 21  \w     64.00 109.00   1.00    5.00    --  108.00-111.00 -30.00   45
 22  \w     68.00 105.00   1.00    5.00    --  108.00 -94.00 150.00   37
 23  \w     72.00 177.00   1.00    5.00    --  108.00   0.00 -30.00  105
;
_diffrn_measurement_device 'four-circle diffractometer'
_diffrn_measurement_device_type 'Xcalibur, Eos, Gemini'
_diffrn_measurement_method '\w scans'
_diffrn_orient_matrix_type 'CrysAlisPro convention (1999,Acta A55,543-557)'
_diffrn_orient_matrix_UB_11 -0.0978974000
_diffrn_orient_matrix_UB_12 -0.1167849000
_diffrn_orient_matrix_UB_13 0.0285323000
_diffrn_orient_matrix_UB_21 -0.1372199000
_diffrn_orient_matrix_UB_22 0.0634575000
_diffrn_orient_matrix_UB_23 -0.0322972000
_diffrn_orient_matrix_UB_31 0.0047381000
_diffrn_orient_matrix_UB_32 -0.0463040000
_diffrn_orient_matrix_UB_33 -0.1187635000
_diffrn_radiation_monochromator graphite
_diffrn_radiation_probe x-ray
_diffrn_radiation_type CuK\a
_diffrn_radiation_wavelength 1.54184
_diffrn_reflns_av_R_equivalents 0.0295
_diffrn_reflns_av_unetI/netI 0.0382
_diffrn_reflns_Laue_measured_fraction_full 0.998
_diffrn_reflns_Laue_measured_fraction_max 0.998
_diffrn_reflns_limit_h_max 10
_diffrn_reflns_limit_h_min -10
_diffrn_reflns_limit_k_max 13
_diffrn_reflns_limit_k_min -13
_diffrn_reflns_limit_l_max 9
_diffrn_reflns_limit_l_min -14
_diffrn_reflns_number 8391
_diffrn_reflns_point_group_measured_fraction_full 0.998
_diffrn_reflns_point_group_measured_fraction_max 0.998
_diffrn_reflns_theta_full 67.069
_diffrn_reflns_theta_max 67.069
_diffrn_reflns_theta_min 3.625
_diffrn_source 'fine-focus sealed X-ray tube'
_diffrn_source_type 'Enhance (Cu) X-ray Source'
_exptl_absorpt_coefficient_mu 0.706
_exptl_absorpt_correction_T_max 1.00000
_exptl_absorpt_correction_T_min 0.75102
_exptl_absorpt_correction_type multi-scan
_exptl_absorpt_process_details
;
CrysAlisPro 1.171.42.81a (Rigaku Oxford Diffraction, 2023)
Empirical absorption correction using spherical harmonics,
implemented in SCALE3 ABSPACK scaling algorithm.
;
_exptl_crystal_colour colourless
_exptl_crystal_colour_primary colourless
_exptl_crystal_density_diffrn 1.192
_exptl_crystal_description block
_exptl_crystal_F_000 468
_exptl_crystal_size_max 0.16
_exptl_crystal_size_mid 0.11
_exptl_crystal_size_min 0.1
_refine_diff_density_max 0.671
_refine_diff_density_min -0.264
_refine_diff_density_rms 0.055
_refine_ls_extinction_method none
_refine_ls_goodness_of_fit_ref 1.036
_refine_ls_hydrogen_treatment constr
_refine_ls_matrix_type full
_refine_ls_number_parameters 295
_refine_ls_number_reflns 4357
_refine_ls_number_restraints 0
_refine_ls_restrained_S_all 1.036
_refine_ls_R_factor_all 0.0858
_refine_ls_R_factor_gt 0.0731
_refine_ls_shift/su_max 0.000
_refine_ls_shift/su_mean 0.000
_refine_ls_structure_factor_coef Fsqd
_refine_ls_weighting_details 'w=1/[\s^2^(Fo^2^)+(0.1306P)^2^+0.3075P] where P=(Fo^2^+2Fc^2^)/3'
_refine_ls_weighting_scheme calc
_refine_ls_wR_factor_gt 0.2102
_refine_ls_wR_factor_ref 0.2280
_reflns_Friedel_coverage 0.000
_reflns_number_gt 3413
_reflns_number_total 4357
_reflns_threshold_expression 'I > 2\s(I)'
_cod_data_source_file d4sc00748d2.cif
_cod_data_source_block zhlh202308_auto
_cod_depositor_comments 'Adding full bibliography for 1571583--1571585.cif.'
_cod_database_code 1571584
_shelx_shelxl_version_number 2014/7
_chemical_oxdiff_formula C20H20N4O4F3
_shelx_space_group_comment
;
The symmetry employed for this shelxl refinement is uniquely defined
by the following loop, which should always be used as a source of
symmetry information in preference to the above space-group names.
They are only intended as comments.
;
_reflns_odcompleteness_completeness 99.91
_reflns_odcompleteness_iscentric 1
_reflns_odcompleteness_theta 66.97
_olex2_refinement_description
;
1. Fixed Uiso
 At 1.2 times of:
  All C(H) groups, All C(H,H) groups
 At 1.5 times of:
  All C(H,H,H) groups
2.a Ternary CH refined with riding coordinates:
 C7(H7)
2.b Secondary CH2 refined with riding coordinates:
 C18(H18A,H18B), C19(H19A,H19B)
2.c Aromatic/amide H refined with riding coordinates:
 C1(H1), C2(H2), C3(H3), C4(H4), C5(H5), C10(H10), C13(H13), C15(H15)
2.d Idealised Me refined as rotating group:
 C21(H21A,H21B,H21C), C24(H24A,H24B,H24C), C25(H25A,H25B,H25C), C26(H26A,H26B,
 H26C), C27(H27A,H27B,H27C), C28(H28A,H28B,H28C)
;
_olex2_submission_special_instructions 'No special instructions were received'
_oxdiff_exptl_absorpt_empirical_details
;
Empirical correction (ABSPACK) includes:
- Absorption correction using spherical harmonics
- Frame scaling
;
_oxdiff_exptl_absorpt_empirical_full_max 1.257
_oxdiff_exptl_absorpt_empirical_full_min 0.846

loop_
_space_group_symop_operation_xyz
'x, y, z'
'-x, -y, -z'

loop_
_atom_site_label
_atom_site_type_symbol
_atom_site_fract_x
_atom_site_fract_y
_atom_site_fract_z
_atom_site_U_iso_or_equiv
_atom_site_adp_type
_atom_site_occupancy
_atom_site_site_symmetry_order
_atom_site_calc_flag
_atom_site_refinement_flags_posn
_atom_site_refinement_flags_adp
_atom_site_refinement_flags_occupancy
_atom_site_disorder_assembly
_atom_site_disorder_group
F1 F 0.6396(4) 0.3806(2) 0.41447(19) 0.1296(11) Uani 1 1 d . . . . .
F2 F 0.8724(4) 0.3850(3) 0.42841(19) 0.1258(10) Uani 1 1 d . . . . .
F3 F 0.7646(4) 0.5040(2) 0.5265(2) 0.1347(12) Uani 1 1 d . . . . .
O1 O 0.66645(19) 0.25304(19) 0.75257(14) 0.0613(5) Uani 1 1 d . . . . .
C1 C 0.6290(4) -0.0166(3) 0.6657(3) 0.0754(8) Uani 1 1 d . . . . .
H1 H 0.5626 0.0156 0.7097 0.090 Uiso 1 1 calc R . . . .
C2 C 0.6628(5) -0.1337(3) 0.6842(3) 0.0883(10) Uani 1 1 d . . . . .
H2 H 0.6202 -0.1791 0.7406 0.106 Uiso 1 1 calc R . . . .
C3 C 0.7577(5) -0.1832(3) 0.6208(3) 0.0889(11) Uani 1 1 d . . . . .
H3 H 0.7794 -0.2629 0.6325 0.107 Uiso 1 1 calc R . . . .
C4 C 0.8214(5) -0.1150(4) 0.5393(3) 0.0947(11) Uani 1 1 d . . . . .
H4 H 0.8871 -0.1486 0.4956 0.114 Uiso 1 1 calc R . . . .
C5 C 0.7894(4) 0.0039(3) 0.5207(3) 0.0778(9) Uani 1 1 d . . . . .
H5 H 0.8347 0.0497 0.4656 0.093 Uiso 1 1 calc R . . . .
C6 C 0.6905(3) 0.0546(2) 0.58390(19) 0.0552(6) Uani 1 1 d . . . . .
C7 C 0.6452(3) 0.1763(3) 0.5589(2) 0.0628(7) Uani 1 1 d . . . . .
H7 H 0.5802 0.1762 0.4928 0.075 Uiso 1 1 calc R . . . .
C8 C 0.6122(3) 0.2675(3) 0.6426(2) 0.0666(8) Uani 1 1 d . . . . .
C9 C 0.7452(4) 0.2964(3) 0.5743(2) 0.0642(7) Uani 1 1 d . . . . .
C10 C 0.8694(3) 0.2954(3) 0.65638(19) 0.0580(6) Uani 1 1 d . . . . .
H10 H 0.9680 0.3102 0.6418 0.070 Uiso 1 1 calc R . . . .
C11 C 0.8169(3) 0.2698(2) 0.75455(19) 0.0513(6) Uani 1 1 d . . . . .
C12 C 0.8916(2) 0.2587(2) 0.86312(17) 0.0457(5) Uani 1 1 d . . . . .
C13 C 0.8238(2) 0.1878(2) 0.94349(18) 0.0449(5) Uani 1 1 d . . . . .
H13 H 0.7316 0.1467 0.9274 0.054 Uiso 1 1 calc R . . . .
C14 C 0.8897(3) 0.1763(2) 1.04764(17) 0.0452(5) Uani 1 1 d . . . . .
C15 C 1.0281(3) 0.2389(2) 1.07042(18) 0.0481(5) Uani 1 1 d . . . . .
H15 H 1.0748 0.2317 1.1391 0.058 Uiso 1 1 calc R . . . .
C16 C 1.0960(2) 0.3115(2) 0.99180(19) 0.0463(5) Uani 1 1 d . . . . .
C17 C 1.0288(2) 0.3221(2) 0.88824(18) 0.0464(5) Uani 1 1 d . . . . .
C18 C 1.1262(3) 0.4127(3) 0.8230(3) 0.0721(8) Uani 1 1 d . . . . .
H18A H 1.0690 0.4701 0.7847 0.086 Uiso 1 1 calc R . . . .
H18B H 1.1786 0.3707 0.7700 0.086 Uiso 1 1 calc R . . . .
C19 C 1.2345(4) 0.4794(3) 0.9117(3) 0.0739(8) Uani 1 1 d . . . . .
H19A H 1.3296 0.5016 0.8824 0.089 Uiso 1 1 calc R . . . .
H19B H 1.1970 0.5528 0.9379 0.089 Uiso 1 1 calc R . . . .
C20 C 1.2447(3) 0.3863(2) 1.0042(2) 0.0558(6) Uani 1 1 d . . . . .
C21 C 0.4713(5) 0.3293(4) 0.6389(3) 0.1077(16) Uani 1 1 d . . . . .
H21A H 0.3966 0.2783 0.6741 0.162 Uiso 1 1 calc GR . . . .
H21B H 0.4401 0.3419 0.5639 0.162 Uiso 1 1 calc GR . . . .
H21C H 0.4885 0.4066 0.6763 0.162 Uiso 1 1 calc GR . . . .
C22 C 0.7547(6) 0.3909(3) 0.4873(3) 0.0916(12) Uani 1 1 d . . . . .
C23 C 0.8105(3) 0.0993(2) 1.13540(19) 0.0514(6) Uani 1 1 d . . . . .
C24 C 0.7786(5) 0.1836(3) 1.2285(3) 0.0896(11) Uani 1 1 d . . . . .
H24A H 0.8690 0.2179 1.2641 0.134 Uiso 1 1 calc GR . . . .
H24B H 0.7205 0.1378 1.2806 0.134 Uiso 1 1 calc GR . . . .
H24C H 0.7260 0.2482 1.1993 0.134 Uiso 1 1 calc GR . . . .
C25 C 0.9029(4) 0.0028(3) 1.1782(3) 0.0845(10) Uani 1 1 d . . . . .
H25A H 0.9257 -0.0475 1.1184 0.127 Uiso 1 1 calc GR . . . .
H25B H 0.8499 -0.0469 1.2306 0.127 Uiso 1 1 calc GR . . . .
H25C H 0.9920 0.0413 1.2129 0.127 Uiso 1 1 calc GR . . . .
C26 C 0.6630(4) 0.0368(4) 1.0899(3) 0.0912(11) Uani 1 1 d . . . . .
H26A H 0.6033 0.0976 1.0624 0.137 Uiso 1 1 calc GR . . . .
H26B H 0.6144 -0.0082 1.1473 0.137 Uiso 1 1 calc GR . . . .
H26C H 0.6789 -0.0180 1.0316 0.137 Uiso 1 1 calc GR . . . .
C27 C 1.3648(3) 0.3032(3) 0.9853(3) 0.0748(8) Uani 1 1 d . . . . .
H27A H 1.3558 0.2359 1.0353 0.112 Uiso 1 1 calc GR . . . .
H27B H 1.4590 0.3488 0.9974 0.112 Uiso 1 1 calc GR . . . .
H27C H 1.3546 0.2727 0.9113 0.112 Uiso 1 1 calc GR . . . .
C28 C 1.2730(3) 0.4471(3) 1.1171(3) 0.0709(8) Uani 1 1 d . . . . .
H28A H 1.1905 0.4890 1.1342 0.106 Uiso 1 1 calc GR . . . .
H28B H 1.3591 0.5044 1.1165 0.106 Uiso 1 1 calc GR . . . .
H28C H 1.2870 0.3858 1.1714 0.106 Uiso 1 1 calc GR . . . .

loop_
_atom_site_aniso_label
_atom_site_aniso_U_11
_atom_site_aniso_U_22
_atom_site_aniso_U_33
_atom_site_aniso_U_23
_atom_site_aniso_U_13
_atom_site_aniso_U_12
F1 0.202(3) 0.1010(16) 0.0809(14) 0.0152(12) -0.0663(17) 0.0277(17)
F2 0.189(3) 0.1154(19) 0.0686(13) 0.0209(12) 0.0104(16) -0.0046(18)
F3 0.242(4) 0.0647(13) 0.0947(16) -0.0015(11) -0.0398(19) 0.0258(16)
O1 0.0548(10) 0.0851(13) 0.0451(9) -0.0100(8) -0.0100(7) 0.0191(9)
C1 0.0767(19) 0.085(2) 0.0643(17) 0.0048(15) 0.0098(14) 0.0045(16)
C2 0.108(3) 0.077(2) 0.077(2) 0.0224(17) -0.0006(19) -0.0012(19)
C3 0.109(3) 0.0663(19) 0.089(2) 0.0027(18) -0.028(2) 0.0134(18)
C4 0.103(3) 0.094(3) 0.093(3) -0.014(2) 0.007(2) 0.034(2)
C5 0.098(2) 0.078(2) 0.0601(16) 0.0019(14) 0.0174(16) 0.0167(17)
C6 0.0610(14) 0.0619(15) 0.0411(11) -0.0039(10) -0.0102(10) 0.0050(11)
C7 0.0747(17) 0.0699(17) 0.0428(12) -0.0056(11) -0.0185(11) 0.0133(13)
C8 0.0710(17) 0.0769(18) 0.0536(14) -0.0121(13) -0.0219(12) 0.0274(14)
C9 0.090(2) 0.0603(15) 0.0419(12) -0.0036(11) -0.0113(12) 0.0140(13)
C10 0.0674(16) 0.0656(16) 0.0401(12) -0.0058(11) -0.0030(11) 0.0054(12)
C11 0.0519(13) 0.0604(14) 0.0428(12) -0.0075(10) -0.0044(10) 0.0142(10)
C12 0.0469(12) 0.0530(12) 0.0381(11) -0.0042(9) -0.0029(9) 0.0112(9)
C13 0.0406(11) 0.0499(12) 0.0433(11) -0.0069(9) -0.0010(8) 0.0025(9)
C14 0.0505(12) 0.0441(11) 0.0413(11) -0.0042(9) 0.0037(9) 0.0055(9)
C15 0.0533(13) 0.0493(12) 0.0411(11) -0.0006(9) -0.0071(9) 0.0067(10)
C16 0.0442(11) 0.0430(11) 0.0511(12) -0.0027(9) -0.0051(9) 0.0051(9)
C17 0.0462(12) 0.0488(12) 0.0449(12) 0.0013(9) -0.0003(9) 0.0088(9)
C18 0.0706(18) 0.0763(19) 0.0690(18) 0.0147(14) 0.0028(14) 0.0065(14)
C19 0.0684(17) 0.0671(18) 0.084(2) 0.0170(15) -0.0033(15) -0.0014(14)
C20 0.0465(13) 0.0501(13) 0.0686(15) -0.0001(11) -0.0060(11) -0.0007(10)
C21 0.109(3) 0.127(3) 0.094(3) -0.033(2) -0.040(2) 0.067(3)
C22 0.152(4) 0.066(2) 0.0544(17) -0.0026(14) -0.015(2) 0.012(2)
C23 0.0576(14) 0.0532(13) 0.0432(12) 0.0012(10) 0.0064(10) 0.0022(10)
C24 0.126(3) 0.080(2) 0.0667(19) -0.0025(16) 0.041(2) 0.010(2)
C25 0.085(2) 0.078(2) 0.094(2) 0.0339(18) 0.0171(18) 0.0173(17)
C26 0.083(2) 0.107(3) 0.077(2) 0.0082(19) 0.0011(17) -0.020(2)
C27 0.0502(15) 0.0731(19) 0.100(2) -0.0022(16) -0.0011(14) 0.0059(13)
C28 0.0693(17) 0.0604(16) 0.0783(19) -0.0085(14) -0.0153(14) -0.0065(13)

loop_
_atom_type_symbol
_atom_type_description
_atom_type_scat_dispersion_real
_atom_type_scat_dispersion_imag
_atom_type_scat_source
C C 0.0181 0.0091 'International Tables Vol C Tables 4.2.6.8 and 6.1.1.4'
H H 0.0000 0.0000 'International Tables Vol C Tables 4.2.6.8 and 6.1.1.4'
F F 0.0727 0.0534 'International Tables Vol C Tables 4.2.6.8 and 6.1.1.4'
O O 0.0492 0.0322 'International Tables Vol C Tables 4.2.6.8 and 6.1.1.4'

loop_
_geom_angle_atom_site_label_1
_geom_angle_atom_site_label_2
_geom_angle_atom_site_label_3
_geom_angle
_geom_angle_site_symmetry_1
_geom_angle_site_symmetry_3
_geom_angle_publ_flag
C11 O1 C8 108.2(2) . . ?
C2 C1 H1 119.0 . . ?
C2 C1 C6 121.9(3) . . ?
C6 C1 H1 119.0 . . ?
C1 C2 H2 119.8 . . ?
C3 C2 C1 120.3(3) . . ?
C3 C2 H2 119.8 . . ?
C2 C3 H3 120.3 . . ?
C2 C3 C4 119.4(3) . . ?
C4 C3 H3 120.3 . . ?
C3 C4 H4 119.6 . . ?
C3 C4 C5 120.8(4) . . ?
C5 C4 H4 119.6 . . ?
C4 C5 H5 119.9 . . ?
C6 C5 C4 120.2(3) . . ?
C6 C5 H5 119.9 . . ?
C1 C6 C5 117.3(3) . . ?
C1 C6 C7 121.6(3) . . ?
C5 C6 C7 120.9(3) . . ?
C6 C7 H7 112.5 . . ?
C6 C7 C8 124.9(2) . . ?
C6 C7 C9 124.4(2) . . ?
C8 C7 H7 112.5 . . ?
C8 C7 C9 60.2(2) . . ?
C9 C7 H7 112.5 . . ?
O1 C8 C7 117.9(2) . . ?
O1 C8 C9 106.6(2) . . ?
O1 C8 C21 111.2(3) . . ?
C7 C8 C9 61.13(19) . . ?
C7 C8 C21 123.3(2) . . ?
C9 C8 C21 127.9(3) . . ?
C8 C9 C7 58.62(19) . . ?
C10 C9 C7 116.3(2) . . ?
C10 C9 C8 103.0(2) . . ?
C10 C9 C22 118.3(3) . . ?
C22 C9 C7 121.5(2) . . ?
C22 C9 C8 123.8(3) . . ?
C9 C10 H10 125.5 . . ?
C11 C10 C9 108.9(3) . . ?
C11 C10 H10 125.5 . . ?
O1 C11 C12 115.5(2) . . ?
C10 C11 O1 113.2(2) . . ?
C10 C11 C12 131.3(2) . . ?
C13 C12 C11 120.1(2) . . ?
C13 C12 C17 118.9(2) . . ?
C17 C12 C11 121.0(2) . . ?
C12 C13 H13 119.0 . . ?
C12 C13 C14 121.9(2) . . ?
C14 C13 H13 119.0 . . ?
C13 C14 C15 118.2(2) . . ?
C13 C14 C23 120.7(2) . . ?
C15 C14 C23 121.1(2) . . ?
C14 C15 H15 119.7 . . ?
C16 C15 C14 120.5(2) . . ?
C16 C15 H15 119.7 . . ?
C15 C16 C17 120.6(2) . . ?
C15 C16 C20 126.9(2) . . ?
C17 C16 C20 112.6(2) . . ?
C12 C17 C18 131.9(2) . . ?
C16 C17 C12 119.9(2) . . ?
C16 C17 C18 108.1(2) . . ?
C17 C18 H18A 110.9 . . ?
C17 C18 H18B 110.9 . . ?
C17 C18 C19 104.1(2) . . ?
H18A C18 H18B 109.0 . . ?
C19 C18 H18A 110.9 . . ?
C19 C18 H18B 110.9 . . ?
C18 C19 H19A 110.8 . . ?
C18 C19 H19B 110.8 . . ?
H19A C19 H19B 108.9 . . ?
C20 C19 C18 104.6(2) . . ?
C20 C19 H19A 110.8 . . ?
C20 C19 H19B 110.8 . . ?
C16 C20 C19 102.0(2) . . ?
C16 C20 C27 109.2(2) . . ?
C16 C20 C28 112.7(2) . . ?
C19 C20 C27 111.2(3) . . ?
C28 C20 C19 112.5(2) . . ?
C28 C20 C27 109.1(2) . . ?
C8 C21 H21A 109.5 . . ?
C8 C21 H21B 109.5 . . ?
C8 C21 H21C 109.5 . . ?
H21A C21 H21B 109.5 . . ?
H21A C21 H21C 109.5 . . ?
H21B C21 H21C 109.5 . . ?
F1 C22 C9 113.6(4) . . ?
F2 C22 F1 105.6(3) . . ?
F2 C22 C9 111.7(3) . . ?
F3 C22 F1 106.0(3) . . ?
F3 C22 F2 106.0(4) . . ?
F3 C22 C9 113.2(3) . . ?
C14 C23 C26 111.3(2) . . ?
C24 C23 C14 108.6(2) . . ?
C24 C23 C26 107.1(3) . . ?
C25 C23 C14 110.6(2) . . ?
C25 C23 C24 110.3(3) . . ?
C25 C23 C26 108.8(3) . . ?
C23 C24 H24A 109.5 . . ?
C23 C24 H24B 109.5 . . ?
C23 C24 H24C 109.5 . . ?
H24A C24 H24B 109.5 . . ?
H24A C24 H24C 109.5 . . ?
H24B C24 H24C 109.5 . . ?
C23 C25 H25A 109.5 . . ?
C23 C25 H25B 109.5 . . ?
C23 C25 H25C 109.5 . . ?
H25A C25 H25B 109.5 . . ?
H25A C25 H25C 109.5 . . ?
H25B C25 H25C 109.5 . . ?
C23 C26 H26A 109.5 . . ?
C23 C26 H26B 109.5 . . ?
C23 C26 H26C 109.5 . . ?
H26A C26 H26B 109.5 . . ?
H26A C26 H26C 109.5 . . ?
H26B C26 H26C 109.5 . . ?
C20 C27 H27A 109.5 . . ?
C20 C27 H27B 109.5 . . ?
C20 C27 H27C 109.5 . . ?
H27A C27 H27B 109.5 . . ?
H27A C27 H27C 109.5 . . ?
H27B C27 H27C 109.5 . . ?
C20 C28 H28A 109.5 . . ?
C20 C28 H28B 109.5 . . ?
C20 C28 H28C 109.5 . . ?
H28A C28 H28B 109.5 . . ?
H28A C28 H28C 109.5 . . ?
H28B C28 H28C 109.5 . . ?

loop_
_geom_bond_atom_site_label_1
_geom_bond_atom_site_label_2
_geom_bond_distance
_geom_bond_site_symmetry_2
_geom_bond_publ_flag
F1 C22 1.343(5) . ?
F2 C22 1.337(5) . ?
F3 C22 1.325(4) . ?
O1 C8 1.423(3) . ?
O1 C11 1.376(3) . ?
C1 H1 0.9300 . ?
C1 C2 1.375(5) . ?
C1 C6 1.377(4) . ?
C2 H2 0.9300 . ?
C2 C3 1.351(6) . ?
C3 H3 0.9300 . ?
C3 C4 1.365(6) . ?
C4 H4 0.9300 . ?
C4 C5 1.388(5) . ?
C5 H5 0.9300 . ?
C5 C6 1.382(4) . ?
C6 C7 1.472(4) . ?
C7 H7 0.9800 . ?
C7 C8 1.495(4) . ?
C7 C9 1.534(4) . ?
C8 C9 1.521(5) . ?
C8 C21 1.525(4) . ?
C9 C10 1.483(4) . ?
C9 C22 1.487(5) . ?
C10 H10 0.9300 . ?
C10 C11 1.334(4) . ?
C11 C12 1.473(3) . ?
C12 C13 1.387(3) . ?
C12 C17 1.396(3) . ?
C13 H13 0.9300 . ?
C13 C14 1.393(3) . ?
C14 C15 1.397(3) . ?
C14 C23 1.532(3) . ?
C15 H15 0.9300 . ?
C15 C16 1.381(3) . ?
C16 C17 1.390(3) . ?
C16 C20 1.521(3) . ?
C17 C18 1.522(4) . ?
C18 H18A 0.9700 . ?
C18 H18B 0.9700 . ?
C18 C19 1.563(5) . ?
C19 H19A 0.9700 . ?
C19 H19B 0.9700 . ?
C19 C20 1.532(4) . ?
C20 C27 1.532(4) . ?
C20 C28 1.530(4) . ?
C21 H21A 0.9600 . ?
C21 H21B 0.9600 . ?
C21 H21C 0.9600 . ?
C23 C24 1.526(4) . ?
C23 C25 1.507(4) . ?
C23 C26 1.533(4) . ?
C24 H24A 0.9600 . ?
C24 H24B 0.9600 . ?
C24 H24C 0.9600 . ?
C25 H25A 0.9600 . ?
C25 H25B 0.9600 . ?
C25 H25C 0.9600 . ?
C26 H26A 0.9600 . ?
C26 H26B 0.9600 . ?
C26 H26C 0.9600 . ?
C27 H27A 0.9600 . ?
C27 H27B 0.9600 . ?
C27 H27C 0.9600 . ?
C28 H28A 0.9600 . ?
C28 H28B 0.9600 . ?
C28 H28C 0.9600 . ?

loop_
_geom_torsion_atom_site_label_1
_geom_torsion_atom_site_label_2
_geom_torsion_atom_site_label_3
_geom_torsion_atom_site_label_4
_geom_torsion
_geom_torsion_site_symmetry_1
_geom_torsion_site_symmetry_2
_geom_torsion_site_symmetry_3
_geom_torsion_site_symmetry_4
_geom_torsion_publ_flag
O1 C8 C9 C7 113.2(2) . . . . ?
O1 C8 C9 C10 0.1(3) . . . . ?
O1 C8 C9 C22 -137.7(3) . . . . ?
O1 C11 C12 C13 26.2(3) . . . . ?
O1 C11 C12 C17 -151.7(2) . . . . ?
C1 C2 C3 C4 1.1(6) . . . . ?
C1 C6 C7 C8 39.8(4) . . . . ?
C1 C6 C7 C9 115.0(3) . . . . ?
C2 C1 C6 C5 -0.5(5) . . . . ?
C2 C1 C6 C7 175.2(3) . . . . ?
C2 C3 C4 C5 -0.3(6) . . . . ?
C3 C4 C5 C6 -0.9(6) . . . . ?
C4 C5 C6 C1 1.2(5) . . . . ?
C4 C5 C6 C7 -174.4(3) . . . . ?
C5 C6 C7 C8 -144.7(3) . . . . ?
C5 C6 C7 C9 -69.5(4) . . . . ?
C6 C1 C2 C3 -0.7(6) . . . . ?
C6 C7 C8 O1 18.9(5) . . . . ?
C6 C7 C8 C9 113.3(3) . . . . ?
C6 C7 C8 C21 -128.2(4) . . . . ?
C6 C7 C9 C8 -114.1(3) . . . . ?
C6 C7 C9 C10 -24.5(4) . . . . ?
C6 C7 C9 C22 133.0(3) . . . . ?
C7 C8 C9 C10 -113.1(2) . . . . ?
C7 C8 C9 C22 109.1(3) . . . . ?
C7 C9 C10 C11 -61.0(3) . . . . ?
C7 C9 C22 F1 20.2(5) . . . . ?
C7 C9 C22 F2 -99.2(4) . . . . ?
C7 C9 C22 F3 141.3(4) . . . . ?
C8 O1 C11 C10 0.6(3) . . . . ?
C8 O1 C11 C12 179.6(2) . . . . ?
C8 C7 C9 C10 89.6(3) . . . . ?
C8 C7 C9 C22 -112.9(4) . . . . ?
C8 C9 C10 C11 0.2(3) . . . . ?
C8 C9 C22 F1 -50.8(4) . . . . ?
C8 C9 C22 F2 -170.2(3) . . . . ?
C8 C9 C22 F3 70.2(5) . . . . ?
C9 C7 C8 O1 -94.4(3) . . . . ?
C9 C7 C8 C21 118.5(4) . . . . ?
C9 C10 C11 O1 -0.5(3) . . . . ?
C9 C10 C11 C12 -179.4(2) . . . . ?
C10 C9 C22 F1 177.3(3) . . . . ?
C10 C9 C22 F2 57.9(4) . . . . ?
C10 C9 C22 F3 -61.7(5) . . . . ?
C10 C11 C12 C13 -155.0(3) . . . . ?
C10 C11 C12 C17 27.1(4) . . . . ?
C11 O1 C8 C7 65.2(3) . . . . ?
C11 O1 C8 C9 -0.4(3) . . . . ?
C11 O1 C8 C21 -143.9(3) . . . . ?
C11 C12 C13 C14 -179.0(2) . . . . ?
C11 C12 C17 C16 179.0(2) . . . . ?
C11 C12 C17 C18 2.6(4) . . . . ?
C12 C13 C14 C15 0.1(3) . . . . ?
C12 C13 C14 C23 178.8(2) . . . . ?
C12 C17 C18 C19 161.4(3) . . . . ?
C13 C12 C17 C16 1.2(3) . . . . ?
C13 C12 C17 C18 -175.3(3) . . . . ?
C13 C14 C15 C16 1.0(3) . . . . ?
C13 C14 C23 C24 -114.7(3) . . . . ?
C13 C14 C23 C25 124.1(3) . . . . ?
C13 C14 C23 C26 3.0(4) . . . . ?
C14 C15 C16 C17 -0.9(3) . . . . ?
C14 C15 C16 C20 179.2(2) . . . . ?
C15 C14 C23 C24 63.9(3) . . . . ?
C15 C14 C23 C25 -57.2(3) . . . . ?
C15 C14 C23 C26 -178.4(3) . . . . ?
C15 C16 C17 C12 -0.2(3) . . . . ?
C15 C16 C17 C18 177.1(2) . . . . ?
C15 C16 C20 C19 -159.8(3) . . . . ?
C15 C16 C20 C27 82.4(3) . . . . ?
C15 C16 C20 C28 -39.0(3) . . . . ?
C16 C17 C18 C19 -15.3(3) . . . . ?
C17 C12 C13 C14 -1.2(3) . . . . ?
C17 C16 C20 C19 20.3(3) . . . . ?
C17 C16 C20 C27 -97.4(3) . . . . ?
C17 C16 C20 C28 141.1(2) . . . . ?
C17 C18 C19 C20 27.5(3) . . . . ?
C18 C19 C20 C16 -28.4(3) . . . . ?
C18 C19 C20 C27 87.9(3) . . . . ?
C18 C19 C20 C28 -149.3(3) . . . . ?
C20 C16 C17 C12 179.7(2) . . . . ?
C20 C16 C17 C18 -3.1(3) . . . . ?
C21 C8 C9 C7 -111.5(3) . . . . ?
C21 C8 C9 C10 135.5(3) . . . . ?
C21 C8 C9 C22 -2.3(5) . . . . ?
C22 C9 C10 C11 140.8(3) . . . . ?
C23 C14 C15 C16 -177.7(2) . . . . ?
